data_7116440
loop_
_publ_author_name
'Ayana Kashima'
'Mika Sakate'
'Hiromi Ota'
'Akira Fuyuhiro'
'Yukinari Sunatsuki'
'Takayoshi Suzuki'

_publ_section_title
;
 Thyminate(2-)-bridged cyclic tetranuclear rhodium(III) complexes formed
 by a template of a sodium, calcium or lanthanoid ion
;
_journal_name_full Chem.Commun.
_journal_page_first 1889
_journal_paper_doi 10.1039/C4cc09087J
_journal_volume 51
_journal_year 2015
_chemical_formula_moiety 'C60 H76 B F4 N8 Na O8 Rh4, C4 H10 O, C H4 O, H2 O'
_chemical_formula_sum 'C65 H92 B F4 N8 Na O11 Rh4'
_chemical_formula_weight 1682.90
_chemical_name_systematic
;
 ?
;
_space_group_crystal_system monoclinic
_space_group_IT_number 14
_space_group_name_Hall '-P 2ybc'
_space_group_name_H-M_alt 'P 1 21/c 1'
_symmetry_space_group_name_Hall '-P 2ybc'
_symmetry_space_group_name_H-M 'P 1 21/c 1'
_atom_sites_solution_hydrogens geom
_atom_sites_solution_primary direct
_atom_sites_solution_secondary difmap
_audit_creation_method SHELXL-2013
_audit_update_record
;
2014-11-12 deposited with the CCDC.
2014-12-11 downloaded from the CCDC.
;
_cell_angle_alpha 90
_cell_angle_beta 94.940(1)
_cell_angle_gamma 90
_cell_formula_units_Z 4
_cell_length_a 16.6620(7)
_cell_length_b 16.4372(7)
_cell_length_c 27.4724(10)
_cell_measurement_reflns_used 51963
_cell_measurement_temperature 233(2)
_cell_measurement_theta_max 27.52
_cell_measurement_theta_min 3.02
_cell_volume 7496.1(5)
_computing_cell_refinement 'RAPID AUTO'
_computing_data_collection 'RAPID AUTO'
_computing_data_reduction 'RAPID AUTO'
_computing_publication_material SHELXL-2013
_computing_structure_refinement SHELXL-2013
_computing_structure_solution SIR2004
_diffrn_ambient_temperature 233(2)
_diffrn_detector_area_resol_mean 10.00
_diffrn_measured_fraction_theta_full 0.998
_diffrn_measured_fraction_theta_max 0.997
_diffrn_measurement_device_type 'Rigaku R-AXIS RAPID'
_diffrn_measurement_method \w
_diffrn_radiation_type 'Mo K\a'
_diffrn_radiation_wavelength 0.71075
_diffrn_reflns_av_R_equivalents 0.0443
_diffrn_reflns_av_unetI/netI 0.0361
_diffrn_reflns_Laue_measured_fraction_full 0.998
_diffrn_reflns_Laue_measured_fraction_max 0.997
_diffrn_reflns_limit_h_max 21
_diffrn_reflns_limit_h_min -21
_diffrn_reflns_limit_k_max 21
_diffrn_reflns_limit_k_min -20
_diffrn_reflns_limit_l_max 35
_diffrn_reflns_limit_l_min -32
_diffrn_reflns_number 72448
_diffrn_reflns_point_group_measured_fraction_full 0.998
_diffrn_reflns_point_group_measured_fraction_max 0.997
_diffrn_reflns_theta_full 25.242
_diffrn_reflns_theta_max 27.484
_diffrn_reflns_theta_min 3.024
_diffrn_source 'fine-focus sealed tube'
_exptl_absorpt_coefficient_mu 0.940
_exptl_absorpt_correction_T_max 0.829
_exptl_absorpt_correction_T_min 0.717
_exptl_absorpt_correction_type numerical
_exptl_absorpt_process_details NUMABS
_exptl_crystal_colour orange
_exptl_crystal_density_diffrn 1.491
_exptl_crystal_description platelet
_exptl_crystal_F_000 3432
_exptl_crystal_size_max 0.250
_exptl_crystal_size_mid 0.200
_exptl_crystal_size_min 0.200
_refine_diff_density_max 1.298
_refine_diff_density_min -1.218
_refine_diff_density_rms 0.102
_refine_ls_extinction_method none
_refine_ls_goodness_of_fit_ref 1.028
_refine_ls_hydrogen_treatment constr
_refine_ls_matrix_type full
_refine_ls_number_parameters 865
_refine_ls_number_reflns 17152
_refine_ls_number_restraints 2
_refine_ls_restrained_S_all 1.029
_refine_ls_R_factor_all 0.0789
_refine_ls_R_factor_gt 0.0605
_refine_ls_shift/su_max 0.001
_refine_ls_shift/su_mean 0.000
_refine_ls_structure_factor_coef Fsqd
_refine_ls_weighting_details 'w=1/[\s^2^(Fo^2^)+(0.0947P)^2^+13.0479P] where P=(Fo^2^+2Fc^2^)/3'
_refine_ls_weighting_scheme calc
_refine_ls_wR_factor_gt 0.1696
_refine_ls_wR_factor_ref 0.1818
_reflns_Friedel_coverage 0.000
_reflns_number_gt 12783
_reflns_number_total 17152
_reflns_threshold_expression 'I > 2\s(I)'
_cod_data_source_file c4cc09087j2a.cif
_cod_data_source_block Rh4NaBF4
_cod_database_code 7116440
_shelx_space_group_comment
;
The symmetry employed for this shelxl refinement is uniquely defined
by the following loop, which should always be used as a source of
symmetry information in preference to the above space-group names.
They are only intended as comments.
;
_shelx_estimated_absorpt_t_min 0.799
_shelx_estimated_absorpt_t_max 0.834

loop_
_space_group_symop_operation_xyz
'x, y, z'
'-x, y+1/2, -z+1/2'
'-x, -y, -z'
'x, -y-1/2, z-1/2'

loop_
_atom_site_label
_atom_site_type_symbol
_atom_site_fract_x
_atom_site_fract_y
_atom_site_fract_z
_atom_site_U_iso_or_equiv
_atom_site_adp_type
_atom_site_occupancy
_atom_site_site_symmetry_order
_atom_site_calc_flag
_atom_site_refinement_flags_posn
_atom_site_refinement_flags_adp
_atom_site_refinement_flags_occupancy
Rh1 Rh 0.29045(2) 0.04212(2) 0.28939(2) 0.05099(12) Uani 1 1 d . . .
Rh2 Rh 0.47289(2) 0.24322(3) 0.41049(2) 0.05520(13) Uani 1 1 d . . .
Rh3 Rh 0.20495(3) 0.34327(3) 0.49017(2) 0.05374(12) Uani 1 1 d . . .
Rh4 Rh 0.02310(2) 0.16175(3) 0.35844(2) 0.05447(13) Uani 1 1 d . . .
Na1 Na 0.24984(12) 0.14999(12) 0.41259(7) 0.0523(4) Uani 1 1 d . . .
F1A F 0.2026(8) 0.0344(9) 0.4649(6) 0.168(7) Uani 0.5 1 d . . P
F1B F 0.283(2) 0.0546(9) 0.4659(4) 0.289(18) Uani 0.5 1 d . . P
F2 F 0.2892(7) -0.0594(4) 0.4931(3) 0.209(4) Uani 1 1 d . . .
F3 F 0.3187(8) 0.0572(9) 0.5162(13) 0.51(2) Uani 1 1 d . . .
F4 F 0.2250(10) 0.0161(7) 0.5351(4) 0.280(7) Uani 1 1 d . . .
O1 O 0.3784(2) 0.1595(2) 0.37848(13) 0.0504(8) Uani 1 1 d . . .
O2 O 0.5314(3) 0.3209(3) 0.29330(16) 0.0752(12) Uani 1 1 d . . .
O3 O 0.2954(2) 0.2709(2) 0.45441(12) 0.0510(8) Uani 1 1 d . . .
O4 O 0.2747(3) 0.5420(3) 0.44880(18) 0.0835(13) Uani 1 1 d . . .
O5 O 0.1189(2) 0.2079(2) 0.41295(12) 0.0502(8) Uani 1 1 d . . .
O6 O -0.0489(3) 0.3603(3) 0.31501(19) 0.0902(15) Uani 1 1 d . . .
O7 O 0.2009(2) 0.0899(2) 0.33624(12) 0.0485(7) Uani 1 1 d . . .
O8 O 0.2050(3) 0.1339(3) 0.17538(15) 0.0731(11) Uani 1 1 d . . .
O9 O 0.2266(6) 0.4497(6) 0.2401(3) 0.161(3) Uani 1 1 d D . .
O12 O 0.3315(4) 0.7454(4) 0.2333(3) 0.128(2) Uani 1 1 d . . .
O20A O 0.2396(17) 0.7459(17) 0.4820(11) 0.262(14) Uani 0.5 1 d . . P
O20B O 0.1571(11) 0.6506(13) 0.4011(13) 0.278(17) Uani 0.5 1 d . . P
N1 N 0.3508(2) 0.1549(2) 0.29457(15) 0.0486(9) Uani 1 1 d . . .
N2 N 0.4513(3) 0.2387(3) 0.33428(16) 0.0527(10) Uani 1 1 d . . .
N3 N 0.3866(3) 0.3367(2) 0.40888(16) 0.0534(10) Uani 1 1 d . . .
N4 N 0.2898(3) 0.4046(3) 0.45135(15) 0.0536(10) Uani 1 1 d . . .
N5 N 0.1315(3) 0.3478(3) 0.42374(17) 0.0573(10) Uani 1 1 d . . .
N6 N 0.0346(2) 0.2868(3) 0.36796(16) 0.0555(10) Uani 1 1 d . . .
N7 N 0.0996(2) 0.1742(3) 0.30207(15) 0.0504(9) Uani 1 1 d . . .
N8 N 0.1961(2) 0.1100(3) 0.25642(15) 0.0496(9) Uani 1 1 d . . .
C1 C 0.3911(3) 0.1828(3) 0.33471(18) 0.0462(10) Uani 1 1 d . . .
C2 C 0.4750(3) 0.2714(3) 0.2927(2) 0.0581(13) Uani 1 1 d . . .
C3 C 0.4300(3) 0.2464(3) 0.2479(2) 0.0569(12) Uani 1 1 d . . .
C4 C 0.3704(3) 0.1896(3) 0.25089(19) 0.0524(11) Uani 1 1 d . . .
H4 H 0.3411 0.1732 0.2218 0.063 Uiso 1 1 calc R U .
C5 C 0.4496(5) 0.2819(5) 0.1999(2) 0.0812(19) Uani 1 1 d . . .
H5A H 0.4025 0.3094 0.1846 0.097 Uiso 1 1 calc R U .
H5B H 0.4655 0.2387 0.1787 0.097 Uiso 1 1 calc R U .
H5C H 0.4934 0.3206 0.2055 0.097 Uiso 1 1 calc R U .
C6 C 0.3260(3) 0.3366(3) 0.43702(18) 0.0503(11) Uani 1 1 d . . .
C7 C 0.3088(4) 0.4803(3) 0.4347(2) 0.0621(14) Uani 1 1 d . . .
C8 C 0.3699(4) 0.4821(3) 0.4007(2) 0.0664(15) Uani 1 1 d . . .
C9 C 0.4061(4) 0.4106(4) 0.3905(2) 0.0637(14) Uani 1 1 d . . .
H9 H 0.4474 0.4122 0.3692 0.076 Uiso 1 1 calc R U .
C10 C 0.3921(6) 0.5617(4) 0.3783(3) 0.099(3) Uani 1 1 d . . .
H10A H 0.3821 0.5584 0.3430 0.118 Uiso 1 1 calc R U .
H10B H 0.4487 0.5729 0.3869 0.118 Uiso 1 1 calc R U .
H10C H 0.3598 0.6050 0.3905 0.118 Uiso 1 1 calc R U .
C11 C 0.0969(3) 0.2822(3) 0.40247(17) 0.0494(11) Uani 1 1 d . . .
C12 C 0.0045(3) 0.3579(4) 0.3498(2) 0.0664(15) Uani 1 1 d . . .
C13 C 0.0380(4) 0.4306(4) 0.3724(2) 0.0694(16) Uani 1 1 d . . .
C14 C 0.1002(4) 0.4208(4) 0.4078(2) 0.0679(15) Uani 1 1 d . . .
H14 H 0.1231 0.4680 0.4224 0.081 Uiso 1 1 calc R U .
C15 C 0.0069(5) 0.5119(5) 0.3557(3) 0.093(2) Uani 1 1 d . . .
H15A H 0.0499 0.5429 0.3428 0.112 Uiso 1 1 calc R U .
H15B H -0.0129 0.5409 0.3830 0.112 Uiso 1 1 calc R U .
H15C H -0.0367 0.5048 0.3302 0.112 Uiso 1 1 calc R U .
C16 C 0.1633(3) 0.1266(3) 0.29895(17) 0.0464(10) Uani 1 1 d . . .
C17 C 0.1714(3) 0.1468(3) 0.21281(19) 0.0566(12) Uani 1 1 d . . .
C18 C 0.1028(4) 0.2013(4) 0.21573(19) 0.0602(13) Uani 1 1 d . . .
C19 C 0.0712(3) 0.2117(4) 0.2590(2) 0.0589(13) Uani 1 1 d . . .
H19 H 0.0269 0.2468 0.2598 0.071 Uiso 1 1 calc R U .
C20 C 0.0706(5) 0.2445(5) 0.1691(2) 0.086(2) Uani 1 1 d . . .
H20A H 0.0749 0.3029 0.1738 0.103 Uiso 1 1 calc R U .
H20B H 0.0145 0.2299 0.1613 0.103 Uiso 1 1 calc R U .
H20C H 0.1018 0.2283 0.1425 0.103 Uiso 1 1 calc R U .
C21 C 0.2914(4) -0.0617(3) 0.2423(2) 0.0629(14) Uani 1 1 d . . .
C22 C 0.3694(4) -0.0255(3) 0.2478(3) 0.0721(17) Uani 1 1 d . . .
C23 C 0.3976(4) -0.0307(4) 0.2991(3) 0.082(2) Uani 1 1 d . . .
C24 C 0.3347(5) -0.0682(4) 0.3241(3) 0.083(2) Uani 1 1 d . . .
C25 C 0.2705(4) -0.0869(3) 0.2885(3) 0.0718(17) Uani 1 1 d . . .
C26 C 0.2395(5) -0.0708(5) 0.1951(3) 0.092(2) Uani 1 1 d . . .
H26A H 0.1894 -0.0414 0.1972 0.111 Uiso 1 1 calc R U .
H26B H 0.2279 -0.1279 0.1891 0.111 Uiso 1 1 calc R U .
H26C H 0.2675 -0.0489 0.1685 0.111 Uiso 1 1 calc R U .
C27 C 0.4158(5) 0.0069(4) 0.2077(4) 0.109(3) Uani 1 1 d . . .
H27A H 0.3851 0.0499 0.1906 0.131 Uiso 1 1 calc R U .
H27B H 0.4255 -0.0365 0.1851 0.131 Uiso 1 1 calc R U .
H27C H 0.4669 0.0286 0.2216 0.131 Uiso 1 1 calc R U .
C28 C 0.4774(5) 0.0007(6) 0.3199(5) 0.145(5) Uani 1 1 d . . .
H28A H 0.4804 0.0588 0.3141 0.174 Uiso 1 1 calc R U .
H28B H 0.5200 -0.0267 0.3044 0.174 Uiso 1 1 calc R U .
H28C H 0.4836 -0.0097 0.3548 0.174 Uiso 1 1 calc R U .
C29 C 0.3350(8) -0.0855(6) 0.3772(3) 0.150(5) Uani 1 1 d . . .
H29A H 0.3283 -0.1435 0.3821 0.180 Uiso 1 1 calc R U .
H29B H 0.2910 -0.0565 0.3904 0.180 Uiso 1 1 calc R U .
H29C H 0.3857 -0.0679 0.3939 0.180 Uiso 1 1 calc R U .
C30 C 0.1940(5) -0.1321(4) 0.2976(4) 0.107(3) Uani 1 1 d . . .
H30A H 0.1652 -0.1022 0.3210 0.128 Uiso 1 1 calc R U .
H30B H 0.2075 -0.1859 0.3103 0.128 Uiso 1 1 calc R U .
H30C H 0.1602 -0.1371 0.2671 0.128 Uiso 1 1 calc R U .
C31 C 0.5896(3) 0.1903(4) 0.4239(3) 0.0743(17) Uani 1 1 d . . .
C32 C 0.5957(3) 0.2759(4) 0.4277(2) 0.0693(15) Uani 1 1 d . . .
C33 C 0.5519(4) 0.3020(6) 0.4664(3) 0.092(2) Uani 1 1 d . . .
C34 C 0.5140(5) 0.2364(8) 0.4875(3) 0.112(3) Uani 1 1 d . . .
C35 C 0.5389(4) 0.1658(5) 0.4616(4) 0.099(3) Uani 1 1 d . . .
C36 C 0.6326(5) 0.1386(6) 0.3886(4) 0.124(4) Uani 1 1 d . . .
H36A H 0.6903 0.1453 0.3951 0.148 Uiso 1 1 calc R U .
H36B H 0.6163 0.1554 0.3554 0.148 Uiso 1 1 calc R U .
H36C H 0.6186 0.0819 0.3927 0.148 Uiso 1 1 calc R U .
C37 C 0.6439(5) 0.3325(5) 0.4006(4) 0.107(3) Uani 1 1 d . . .
H37A H 0.6838 0.3587 0.4231 0.129 Uiso 1 1 calc R U .
H37B H 0.6088 0.3734 0.3847 0.129 Uiso 1 1 calc R U .
H37C H 0.6707 0.3026 0.3762 0.129 Uiso 1 1 calc R U .
C38 C 0.5437(6) 0.3870(8) 0.4838(5) 0.168(6) Uani 1 1 d . . .
H38A H 0.5195 0.4203 0.4573 0.202 Uiso 1 1 calc R U .
H38B H 0.5964 0.4084 0.4947 0.202 Uiso 1 1 calc R U .
H38C H 0.5096 0.3877 0.5107 0.202 Uiso 1 1 calc R U .
C39 C 0.4615(6) 0.2272(13) 0.5287(4) 0.229(10) Uani 1 1 d . . .
H39A H 0.4893 0.1949 0.5545 0.275 Uiso 1 1 calc R U .
H39B H 0.4118 0.2001 0.5170 0.275 Uiso 1 1 calc R U .
H39C H 0.4492 0.2804 0.5414 0.275 Uiso 1 1 calc R U .
C40 C 0.5180(6) 0.0727(7) 0.4649(6) 0.215(9) Uani 1 1 d . . .
H40A H 0.4606 0.0650 0.4573 0.257 Uiso 1 1 calc R U .
H40B H 0.5333 0.0533 0.4977 0.257 Uiso 1 1 calc R U .
H40C H 0.5473 0.0425 0.4418 0.257 Uiso 1 1 calc R U .
C41 C 0.2321(5) 0.3843(5) 0.5634(2) 0.082(2) Uani 1 1 d . . .
C42 C 0.1588(6) 0.4185(5) 0.5445(3) 0.095(2) Uani 1 1 d . . .
C43 C 0.1052(4) 0.3525(6) 0.5337(3) 0.087(2) Uani 1 1 d . . .
C44 C 0.1457(4) 0.2791(4) 0.5454(2) 0.0738(17) Uani 1 1 d . . .
C45 C 0.2250(4) 0.3002(4) 0.56507(19) 0.0679(15) Uani 1 1 d . . .
C46 C 0.3097(7) 0.4300(7) 0.5810(3) 0.154(5) Uani 1 1 d . . .
H46A H 0.2994 0.4649 0.6083 0.185 Uiso 1 1 calc R U .
H46B H 0.3271 0.4629 0.5546 0.185 Uiso 1 1 calc R U .
H46C H 0.3515 0.3911 0.5914 0.185 Uiso 1 1 calc R U .
C47 C 0.1434(9) 0.5067(6) 0.5389(5) 0.173(6) Uani 1 1 d . . .
H47A H 0.1789 0.5294 0.5163 0.207 Uiso 1 1 calc R U .
H47B H 0.1533 0.5332 0.5704 0.207 Uiso 1 1 calc R U .
H47C H 0.0878 0.5154 0.5264 0.207 Uiso 1 1 calc R U .
C48 C 0.0200(5) 0.3586(9) 0.5134(4) 0.158(5) Uani 1 1 d . . .
H48A H 0.0175 0.3856 0.4820 0.190 Uiso 1 1 calc R U .
H48B H -0.0103 0.3897 0.5356 0.190 Uiso 1 1 calc R U .
H48C H -0.0028 0.3045 0.5095 0.190 Uiso 1 1 calc R U .
C49 C 0.1142(6) 0.1940(6) 0.5410(3) 0.112(3) Uani 1 1 d . . .
H49A H 0.0967 0.1826 0.5070 0.134 Uiso 1 1 calc R U .
H49B H 0.0690 0.1880 0.5607 0.134 Uiso 1 1 calc R U .
H49C H 0.1564 0.1562 0.5523 0.134 Uiso 1 1 calc R U .
C50 C 0.2862(6) 0.2400(7) 0.5843(3) 0.115(3) Uani 1 1 d . . .
H50A H 0.3016 0.2513 0.6185 0.138 Uiso 1 1 calc R U .
H50B H 0.3332 0.2438 0.5659 0.138 Uiso 1 1 calc R U .
H50C H 0.2637 0.1857 0.5810 0.138 Uiso 1 1 calc R U .
C51 C -0.1009(4) 0.1476(5) 0.3680(4) 0.106(3) Uani 1 1 d . . .
C52 C -0.0839(4) 0.1179(5) 0.3206(3) 0.086(2) Uani 1 1 d . . .
C53 C -0.0310(4) 0.0513(5) 0.3284(3) 0.0788(19) Uani 1 1 d . . .
C54 C -0.0106(4) 0.0402(4) 0.3774(2) 0.0732(17) Uani 1 1 d . . .
C55 C -0.0539(4) 0.0976(6) 0.4041(3) 0.090(2) Uani 1 1 d . . .
C56 C -0.1549(5) 0.2151(7) 0.3808(6) 0.179(6) Uani 1 1 d . . .
H56A H -0.1234 0.2566 0.3988 0.215 Uiso 1 1 calc R U .
H56B H -0.1954 0.1941 0.4008 0.215 Uiso 1 1 calc R U .
H56C H -0.1810 0.2385 0.3511 0.215 Uiso 1 1 calc R U .
C57 C -0.1236(6) 0.1504(8) 0.2748(4) 0.169(6) Uani 1 1 d . . .
H57A H -0.1564 0.1082 0.2583 0.203 Uiso 1 1 calc R U .
H57B H -0.0830 0.1683 0.2538 0.203 Uiso 1 1 calc R U .
H57C H -0.1575 0.1961 0.2819 0.203 Uiso 1 1 calc R U .
C58 C 0.0007(6) 0.0016(7) 0.2874(3) 0.128(4) Uani 1 1 d . . .
H58A H -0.0138 -0.0551 0.2911 0.154 Uiso 1 1 calc R U .
H58B H 0.0588 0.0066 0.2889 0.154 Uiso 1 1 calc R U .
H58C H -0.0228 0.0217 0.2562 0.154 Uiso 1 1 calc R U .
C59 C 0.0445(6) -0.0251(5) 0.4003(4) 0.111(3) Uani 1 1 d . . .
H59A H 0.0977 -0.0191 0.3889 0.133 Uiso 1 1 calc R U .
H59B H 0.0230 -0.0782 0.3909 0.133 Uiso 1 1 calc R U .
H59C H 0.0480 -0.0198 0.4355 0.133 Uiso 1 1 calc R U .
C60 C -0.0537(7) 0.1037(8) 0.4586(3) 0.156(5) Uani 1 1 d . . .
H60A H -0.1076 0.0940 0.4680 0.187 Uiso 1 1 calc R U .
H60B H -0.0361 0.1576 0.4692 0.187 Uiso 1 1 calc R U .
H60C H -0.0172 0.0634 0.4739 0.187 Uiso 1 1 calc R U .
C61 C 0.2268(8) 0.3584(9) 0.3070(4) 0.159(5) Uani 1 1 d D . .
H61A H 0.2521 0.3113 0.2936 0.190 Uiso 1 1 calc R U .
H61B H 0.1696 0.3483 0.3079 0.190 Uiso 1 1 calc R U .
H61C H 0.2509 0.3687 0.3398 0.190 Uiso 1 1 calc R U .
C62 C 0.2364(16) 0.4163(14) 0.2819(7) 0.321(16) Uani 1 1 d D . .
H62A H 0.2948 0.4234 0.2886 0.386 Uiso 1 1 calc R U .
H62B H 0.2133 0.4586 0.3016 0.386 Uiso 1 1 calc R U .
C63 C 0.2520(13) 0.4244(10) 0.1998(6) 0.213(8) Uani 1 1 d D . .
H63A H 0.2245 0.3726 0.1922 0.256 Uiso 1 1 calc R U .
H63B H 0.3092 0.4115 0.2070 0.256 Uiso 1 1 calc R U .
C64 C 0.2467(10) 0.4658(8) 0.1597(5) 0.175(6) Uani 1 1 d D . .
H64A H 0.2763 0.5164 0.1647 0.210 Uiso 1 1 calc R U .
H64B H 0.1905 0.4777 0.1500 0.210 Uiso 1 1 calc R U .
H64C H 0.2692 0.4345 0.1342 0.210 Uiso 1 1 calc R U .
C65 C 0.3508(6) 0.6807(9) 0.2625(5) 0.161(6) Uani 1 1 d . . .
B1 B 0.2648(6) 0.0145(6) 0.4977(5) 0.097(3) Uani 1 1 d . . .

loop_
_atom_site_aniso_label
_atom_site_aniso_U_11
_atom_site_aniso_U_22
_atom_site_aniso_U_33
_atom_site_aniso_U_23
_atom_site_aniso_U_13
_atom_site_aniso_U_12
Rh1 0.0540(2) 0.0395(2) 0.0608(2) -0.00291(17) 0.01260(17) -0.00404(16)
Rh2 0.0426(2) 0.0626(3) 0.0604(3) 0.00637(19) 0.00387(17) -0.00816(17)
Rh3 0.0617(3) 0.0549(2) 0.0459(2) -0.00102(17) 0.01173(17) -0.00153(18)
Rh4 0.0403(2) 0.0699(3) 0.0536(2) 0.00571(19) 0.00667(16) -0.00715(17)
Na1 0.0489(10) 0.0557(11) 0.0524(11) 0.0038(9) 0.0047(8) -0.0023(8)
F1A 0.123(9) 0.136(11) 0.226(17) 0.087(10) -0.082(10) -0.007(8)
F1B 0.68(6) 0.118(10) 0.064(7) 0.064(7) 0.008(15) -0.11(2)
F2 0.368(13) 0.091(4) 0.157(6) 0.006(4) -0.047(7) 0.050(6)
F3 0.156(10) 0.207(13) 1.17(6) -0.17(2) 0.09(2) -0.053(9)
F4 0.47(2) 0.226(11) 0.164(8) 0.022(7) 0.125(11) -0.046(12)
O1 0.0445(17) 0.0489(18) 0.058(2) 0.0060(15) 0.0082(14) -0.0035(14)
O2 0.074(3) 0.075(3) 0.080(3) -0.004(2) 0.024(2) -0.030(2)
O3 0.055(2) 0.0489(18) 0.0503(18) 0.0032(15) 0.0106(15) -0.0070(15)
O4 0.116(4) 0.050(2) 0.087(3) -0.011(2) 0.022(3) 0.004(2)
O5 0.0442(17) 0.055(2) 0.0512(18) 0.0038(16) 0.0066(14) -0.0032(15)
O6 0.072(3) 0.112(4) 0.084(3) 0.016(3) -0.010(2) 0.028(3)
O7 0.0491(18) 0.0488(18) 0.0479(17) 0.0046(15) 0.0058(14) -0.0027(14)
O8 0.081(3) 0.087(3) 0.054(2) -0.005(2) 0.019(2) -0.005(2)
O9 0.205(9) 0.165(8) 0.120(6) 0.062(6) 0.053(6) 0.032(6)
O12 0.082(4) 0.113(5) 0.193(7) 0.018(5) 0.026(4) 0.010(3)
O20A 0.24(3) 0.24(3) 0.28(3) 0.05(2) -0.10(2) -0.06(2)
O20B 0.128(14) 0.171(18) 0.52(5) -0.14(2) -0.03(2) 0.077(13)
N1 0.050(2) 0.043(2) 0.054(2) -0.0003(18) 0.0111(18) -0.0056(17)
N2 0.048(2) 0.051(2) 0.061(3) -0.0024(19) 0.0115(18) -0.0064(18)
N3 0.055(2) 0.048(2) 0.058(2) 0.0028(19) 0.0106(19) -0.0081(18)
N4 0.063(3) 0.050(2) 0.049(2) -0.0049(19) 0.0103(19) -0.0042(19)
N5 0.060(3) 0.057(3) 0.055(2) 0.004(2) 0.006(2) 0.006(2)
N6 0.042(2) 0.069(3) 0.056(2) 0.004(2) 0.0077(18) 0.0086(19)
N7 0.044(2) 0.063(3) 0.045(2) 0.0067(19) 0.0079(16) -0.0036(18)
N8 0.052(2) 0.051(2) 0.047(2) -0.0031(18) 0.0088(17) -0.0062(18)
C1 0.041(2) 0.042(2) 0.057(3) 0.000(2) 0.010(2) 0.0029(18)
C2 0.053(3) 0.049(3) 0.075(4) 0.000(3) 0.021(3) -0.006(2)
C3 0.063(3) 0.052(3) 0.057(3) 0.002(2) 0.014(2) -0.006(2)
C4 0.060(3) 0.047(3) 0.052(3) 0.003(2) 0.014(2) -0.004(2)
C5 0.094(5) 0.085(5) 0.066(4) 0.011(3) 0.015(3) -0.025(4)
C6 0.057(3) 0.052(3) 0.041(2) 0.001(2) 0.001(2) -0.007(2)
C7 0.083(4) 0.051(3) 0.051(3) -0.002(2) 0.003(3) -0.007(3)
C8 0.094(4) 0.050(3) 0.055(3) 0.000(3) 0.014(3) -0.018(3)
C9 0.076(4) 0.063(3) 0.054(3) 0.002(3) 0.014(3) -0.021(3)
C10 0.143(7) 0.064(4) 0.094(5) 0.005(4) 0.036(5) -0.032(4)
C11 0.046(3) 0.060(3) 0.043(2) 0.008(2) 0.0093(19) 0.006(2)
C12 0.050(3) 0.084(4) 0.067(3) 0.004(3) 0.015(3) 0.012(3)
C13 0.079(4) 0.074(4) 0.057(3) 0.014(3) 0.016(3) 0.026(3)
C14 0.086(4) 0.060(3) 0.061(3) 0.005(3) 0.018(3) 0.008(3)
C15 0.127(7) 0.085(5) 0.070(4) 0.015(4) 0.014(4) 0.033(5)
C16 0.043(2) 0.048(2) 0.047(2) 0.001(2) 0.0035(19) -0.006(2)
C17 0.061(3) 0.061(3) 0.048(3) 0.001(2) 0.005(2) -0.014(2)
C18 0.068(3) 0.067(3) 0.045(3) 0.006(2) 0.000(2) -0.006(3)
C19 0.053(3) 0.066(3) 0.058(3) 0.011(3) 0.003(2) 0.002(2)
C20 0.099(5) 0.103(5) 0.054(3) 0.026(4) -0.001(3) -0.003(4)
C21 0.068(3) 0.046(3) 0.077(4) -0.012(3) 0.022(3) -0.002(2)
C22 0.068(4) 0.046(3) 0.106(5) -0.013(3) 0.028(3) 0.003(3)
C23 0.069(4) 0.045(3) 0.129(6) -0.014(4) -0.006(4) 0.013(3)
C24 0.124(6) 0.047(3) 0.076(4) -0.001(3) 0.002(4) 0.022(4)
C25 0.089(4) 0.041(3) 0.090(4) -0.004(3) 0.029(4) -0.008(3)
C26 0.104(6) 0.077(4) 0.097(5) -0.032(4) 0.015(4) -0.009(4)
C27 0.106(6) 0.065(4) 0.170(8) -0.022(5) 0.089(6) -0.012(4)
C28 0.079(5) 0.091(6) 0.254(14) -0.050(7) -0.045(7) 0.029(5)
C29 0.274(15) 0.077(6) 0.094(6) 0.025(5) -0.006(8) 0.045(7)
C30 0.128(7) 0.058(4) 0.144(8) 0.002(4) 0.073(6) -0.024(4)
C31 0.043(3) 0.077(4) 0.101(5) 0.009(4) -0.004(3) 0.003(3)
C32 0.049(3) 0.080(4) 0.078(4) 0.001(3) -0.001(3) -0.011(3)
C33 0.063(4) 0.128(7) 0.083(5) -0.006(5) -0.009(3) -0.008(4)
C34 0.063(4) 0.203(11) 0.069(5) 0.015(6) -0.004(3) 0.018(6)
C35 0.055(4) 0.111(6) 0.124(7) 0.070(6) -0.028(4) -0.027(4)
C36 0.063(4) 0.112(7) 0.190(11) -0.033(7) -0.025(5) 0.013(4)
C37 0.080(5) 0.096(6) 0.142(8) 0.019(5) -0.010(5) -0.046(4)
C38 0.115(8) 0.193(12) 0.187(12) -0.119(10) -0.048(8) 0.031(8)
C39 0.084(7) 0.53(3) 0.078(6) 0.056(11) 0.012(5) 0.013(12)
C40 0.115(8) 0.178(11) 0.331(19) 0.186(13) -0.097(10) -0.063(8)
C41 0.108(6) 0.081(4) 0.062(4) -0.029(3) 0.028(4) -0.023(4)
C42 0.125(7) 0.082(5) 0.087(5) -0.011(4) 0.053(5) 0.013(5)
C43 0.072(4) 0.123(6) 0.071(4) 0.019(4) 0.029(3) 0.019(4)
C44 0.085(4) 0.090(5) 0.048(3) -0.003(3) 0.020(3) -0.024(4)
C45 0.084(4) 0.080(4) 0.041(3) -0.001(3) 0.012(3) 0.000(3)
C46 0.195(11) 0.190(11) 0.082(5) -0.062(7) 0.043(6) -0.116(10)
C47 0.268(16) 0.087(6) 0.183(11) 0.018(7) 0.135(11) 0.066(8)
C48 0.077(6) 0.298(17) 0.103(7) 0.051(9) 0.032(5) 0.027(8)
C49 0.154(8) 0.121(7) 0.066(4) 0.001(4) 0.032(5) -0.063(6)
C50 0.126(7) 0.159(9) 0.061(4) 0.035(5) 0.015(4) 0.030(6)
C51 0.043(3) 0.099(6) 0.179(10) -0.004(6) 0.029(5) -0.016(4)
C52 0.061(4) 0.111(6) 0.084(5) 0.006(4) -0.006(3) -0.029(4)
C53 0.073(4) 0.090(5) 0.073(4) 0.004(4) 0.002(3) -0.034(4)
C54 0.066(4) 0.081(4) 0.073(4) 0.014(3) 0.007(3) -0.026(3)
C55 0.064(4) 0.129(7) 0.080(4) -0.007(4) 0.027(3) -0.045(4)
C56 0.066(5) 0.134(9) 0.35(2) -0.014(11) 0.090(9) 0.003(6)
C57 0.098(7) 0.215(13) 0.178(11) 0.098(10) -0.081(7) -0.068(7)
C58 0.140(8) 0.151(9) 0.098(6) -0.043(6) 0.036(6) -0.060(7)
C59 0.114(7) 0.093(6) 0.127(7) 0.032(5) 0.015(5) -0.029(5)
C60 0.178(10) 0.206(12) 0.094(6) -0.037(7) 0.071(7) -0.118(10)
C61 0.159(11) 0.219(14) 0.097(7) 0.022(8) 0.004(7) -0.083(10)
C62 0.39(3) 0.32(3) 0.24(2) 0.20(2) -0.05(2) -0.03(2)
C63 0.30(2) 0.147(13) 0.194(18) 0.026(13) 0.045(17) 0.075(14)
C64 0.252(17) 0.145(11) 0.144(11) 0.037(9) 0.102(11) 0.063(11)
C65 0.094(7) 0.201(13) 0.184(12) 0.111(10) -0.015(7) -0.024(7)
B1 0.088(6) 0.077(6) 0.129(9) 0.019(6) 0.024(6) -0.004(5)

loop_
_atom_type_symbol
_atom_type_description
_atom_type_scat_dispersion_real
_atom_type_scat_dispersion_imag
_atom_type_scat_source
C C 0.0033 0.0016 'International Tables Vol C Tables 4.2.6.8 and 6.1.1.4'
H H 0.0000 0.0000 'International Tables Vol C Tables 4.2.6.8 and 6.1.1.4'
B B 0.0013 0.0007 'International Tables Vol C Tables 4.2.6.8 and 6.1.1.4'
F F 0.0171 0.0103 'International Tables Vol C Tables 4.2.6.8 and 6.1.1.4'
N N 0.0061 0.0033 'International Tables Vol C Tables 4.2.6.8 and 6.1.1.4'
Na Na 0.0362 0.0249 'International Tables Vol C Tables 4.2.6.8 and 6.1.1.4'
O O 0.0106 0.0060 'International Tables Vol C Tables 4.2.6.8 and 6.1.1.4'
Rh Rh -1.1178 0.9187 'International Tables Vol C Tables 4.2.6.8 and 6.1.1.4'

loop_
_geom_angle_atom_site_label_1
_geom_angle_atom_site_label_2
_geom_angle_atom_site_label_3
_geom_angle
N8 Rh1 N1 84.00(16)
N8 Rh1 C22 121.9(2)
N1 Rh1 C22 100.5(2)
N8 Rh1 C21 102.1(2)
N1 Rh1 C21 135.47(19)
C22 Rh1 C21 39.0(2)
N8 Rh1 C23 161.2(3)
N1 Rh1 C23 95.5(2)
C22 Rh1 C23 39.6(3)
C21 Rh1 C23 65.3(3)
N8 Rh1 C25 114.6(2)
N1 Rh1 C25 160.4(2)
C22 Rh1 C25 65.2(2)
C21 Rh1 C25 38.3(2)
C23 Rh1 C25 65.0(3)
N8 Rh1 C24 150.1(3)
N1 Rh1 C24 124.7(3)
C22 Rh1 C24 66.0(3)
C21 Rh1 C24 64.9(3)
C23 Rh1 C24 39.2(3)
C25 Rh1 C24 38.6(3)
N8 Rh1 O7 62.32(14)
N1 Rh1 O7 89.44(14)
C22 Rh1 O7 169.44(19)
C21 Rh1 O7 132.75(18)
C23 Rh1 O7 136.5(3)
C25 Rh1 O7 104.33(19)
C24 Rh1 O7 105.4(2)
N8 Rh1 C16 31.88(15)
N1 Rh1 C16 84.84(15)
C22 Rh1 C16 153.1(2)
C21 Rh1 C16 122.8(2)
C23 Rh1 C16 167.0(3)
C25 Rh1 C16 114.1(2)
C24 Rh1 C16 131.8(3)
O7 Rh1 C16 30.50(13)
N2 Rh2 N3 86.92(17)
N2 Rh2 C32 108.1(2)
N3 Rh2 C32 117.6(2)
N2 Rh2 C35 132.3(3)
N3 Rh2 C35 139.8(3)
C32 Rh2 C35 64.7(2)
N2 Rh2 C31 103.5(2)
N3 Rh2 C31 156.0(2)
C32 Rh2 C31 38.7(3)
C35 Rh2 C31 39.7(3)
N2 Rh2 C33 140.1(3)
N3 Rh2 C33 93.5(3)
C32 Rh2 C33 38.3(3)
C35 Rh2 C33 63.3(3)
C31 Rh2 C33 64.5(3)
N2 Rh2 C34 170.1(3)
N3 Rh2 C34 102.5(3)
C32 Rh2 C34 65.1(3)
C35 Rh2 C34 39.2(4)
C31 Rh2 C34 66.7(3)
C33 Rh2 C34 37.7(4)
N2 Rh2 O1 61.72(14)
N3 Rh2 O1 89.08(15)
C32 Rh2 O1 151.8(2)
C35 Rh2 O1 101.5(2)
C31 Rh2 O1 114.9(2)
C33 Rh2 O1 158.1(3)
C34 Rh2 O1 120.6(3)
N2 Rh2 C1 31.64(15)
N3 Rh2 C1 87.22(16)
C32 Rh2 C1 134.9(2)
C35 Rh2 C1 120.5(3)
C31 Rh2 C1 113.1(2)
C33 Rh2 C1 171.7(3)
C34 Rh2 C1 149.9(4)
O1 Rh2 C1 30.09(13)
N4 Rh3 N5 84.82(17)
N4 Rh3 C41 103.3(2)
N5 Rh3 C41 149.9(3)
N4 Rh3 C42 112.1(3)
N5 Rh3 C42 111.6(3)
C41 Rh3 C42 38.4(3)
N4 Rh3 C43 147.2(3)
N5 Rh3 C43 93.5(2)
C41 Rh3 C43 64.0(3)
C42 Rh3 C43 38.9(3)
N4 Rh3 C44 164.0(2)
N5 Rh3 C44 111.1(2)
C41 Rh3 C44 64.1(3)
C42 Rh3 C44 64.9(3)
C43 Rh3 C44 38.2(3)
N4 Rh3 C45 125.5(2)
N5 Rh3 C45 149.4(2)
C41 Rh3 C45 37.6(3)
C42 Rh3 C45 64.0(3)
C43 Rh3 C45 63.7(3)
C44 Rh3 C45 38.5(2)
N4 Rh3 O3 61.28(15)
N5 Rh3 O3 90.09(15)
C41 Rh3 O3 119.4(3)
C42 Rh3 O3 157.2(3)
C43 Rh3 O3 151.5(3)
C44 Rh3 O3 114.8(2)
C45 Rh3 O3 100.95(19)
N4 Rh3 C6 31.14(16)
N5 Rh3 C6 86.33(17)
C41 Rh3 C6 115.6(2)
C42 Rh3 C6 139.8(3)
C43 Rh3 C6 178.3(3)
C44 Rh3 C6 143.3(2)
C45 Rh3 C6 117.1(2)
O3 Rh3 C6 30.15(14)
N6 Rh4 N7 86.60(17)
N6 Rh4 C52 117.7(3)
N7 Rh4 C52 102.2(2)
N6 Rh4 C51 100.0(3)
N7 Rh4 C51 139.7(3)
C52 Rh4 C51 39.8(3)
N6 Rh4 C55 117.7(3)
N7 Rh4 C55 155.6(3)
C52 Rh4 C55 66.3(3)
C51 Rh4 C55 40.1(3)
N6 Rh4 C54 155.6(2)
N7 Rh4 C54 117.2(2)
C52 Rh4 C54 64.9(3)
C51 Rh4 C54 65.8(3)
C55 Rh4 C54 38.8(3)
N6 Rh4 C53 155.6(2)
N7 Rh4 C53 93.5(2)
C52 Rh4 C53 38.5(3)
C51 Rh4 C53 64.9(3)
C55 Rh4 C53 63.8(3)
C54 Rh4 C53 37.1(3)
N6 Rh4 O5 61.63(15)
N7 Rh4 O5 91.01(14)
C52 Rh4 O5 166.8(2)
C51 Rh4 O5 127.2(3)
C55 Rh4 O5 101.8(2)
C54 Rh4 O5 109.9(2)
C53 Rh4 O5 142.7(2)
N6 Rh4 C11 31.35(16)
N7 Rh4 C11 88.61(16)
C52 Rh4 C11 147.3(3)
C51 Rh4 C11 117.2(3)
C55 Rh4 C11 112.8(2)
C54 Rh4 C11 136.3(2)
C53 Rh4 C11 172.9(2)
O5 Rh4 C11 30.29(14)
F1B Na1 O5 117.6(10)
F1B Na1 O3 102.9(5)
O5 Na1 O3 85.34(14)
F1B Na1 O7 109.8(5)
O5 Na1 O7 85.73(13)
O3 Na1 O7 146.57(14)
F1B Na1 O1 97.2(10)
O5 Na1 O1 144.97(14)
O3 Na1 O1 82.91(13)
O7 Na1 O1 86.20(13)
O5 Na1 F1A 88.2(3)
O3 Na1 F1A 116.8(4)
O7 Na1 F1A 95.1(4)
O1 Na1 F1A 126.5(4)
B1 F1A Na1 107.5(9)
B1 F1B F3 54.0(9)
B1 F1B Na1 148(3)
F3 F1B Na1 132.3(13)
B1 F3 F1B 50.2(13)
C1 O1 Rh2 91.0(3)
C1 O1 Na1 126.9(3)
Rh2 O1 Na1 120.67(16)
C6 O3 Rh3 91.2(3)
C6 O3 Na1 129.2(3)
Rh3 O3 Na1 117.40(15)
C11 O5 Rh4 90.0(3)
C11 O5 Na1 128.0(3)
Rh4 O5 Na1 117.70(16)
C16 O7 Rh1 90.5(3)
C16 O7 Na1 127.0(3)
Rh1 O7 Na1 117.55(15)
C62 O9 C63 127.7(16)
C1 N1 C4 115.8(4)
C1 N1 Rh1 124.5(3)
C4 N1 Rh1 116.7(3)
C2 N2 C1 123.0(5)
C2 N2 Rh2 142.5(4)
C1 N2 Rh2 94.5(3)
C6 N3 C9 115.8(5)
C6 N3 Rh2 122.8(3)
C9 N3 Rh2 118.3(4)
C6 N4 C7 122.2(5)
C6 N4 Rh3 95.0(3)
C7 N4 Rh3 142.2(4)
C11 N5 C14 115.6(5)
C11 N5 Rh3 123.2(3)
C14 N5 Rh3 119.0(4)
C11 N6 C12 123.3(5)
C11 N6 Rh4 95.2(3)
C12 N6 Rh4 141.4(4)
C16 N7 C19 115.0(4)
C16 N7 Rh4 122.0(3)
C19 N7 Rh4 119.5(3)
C16 N8 C17 123.3(5)
C16 N8 Rh1 94.5(3)
C17 N8 Rh1 141.1(4)
O1 C1 N1 123.9(4)
O1 C1 N2 112.7(4)
N1 C1 N2 123.3(5)
O1 C1 Rh2 58.9(2)
N1 C1 Rh2 177.1(4)
N2 C1 Rh2 53.9(3)
O2 C2 N2 121.6(6)
O2 C2 C3 122.3(5)
N2 C2 C3 116.1(5)
C4 C3 C2 117.9(5)
C4 C3 C5 122.1(5)
C2 C3 C5 120.1(5)
C3 C4 N1 123.9(5)
C3 C4 H4 118.1
N1 C4 H4 118.1
C3 C5 H5A 109.5
C3 C5 H5B 109.5
H5A C5 H5B 109.5
C3 C5 H5C 109.5
H5A C5 H5C 109.5
H5B C5 H5C 109.5
O3 C6 N3 123.9(5)
O3 C6 N4 112.5(4)
N3 C6 N4 123.6(5)
O3 C6 Rh3 58.7(2)
N3 C6 Rh3 177.1(4)
N4 C6 Rh3 53.8(3)
O4 C7 N4 120.7(5)
O4 C7 C8 123.7(5)
N4 C7 C8 115.6(5)
C9 C8 C7 117.9(5)
C9 C8 C10 122.4(6)
C7 C8 C10 119.7(6)
C8 C9 N3 124.6(5)
C8 C9 H9 117.7
N3 C9 H9 117.7
C8 C10 H10A 109.5
C8 C10 H10B 109.5
H10A C10 H10B 109.5
C8 C10 H10C 109.5
H10A C10 H10C 109.5
H10B C10 H10C 109.5
O5 C11 N5 124.0(4)
O5 C11 N6 113.2(5)
N5 C11 N6 122.7(5)
O5 C11 Rh4 59.7(3)
N5 C11 Rh4 176.2(4)
N6 C11 Rh4 53.5(3)
O6 C12 N6 121.9(6)
O6 C12 C13 121.9(6)
N6 C12 C13 116.2(5)
C14 C13 C12 116.8(6)
C14 C13 C15 123.2(7)
C12 C13 C15 119.9(6)
N5 C14 C13 125.2(6)
N5 C14 H14 117.4
C13 C14 H14 117.4
C13 C15 H15A 109.5
C13 C15 H15B 109.5
H15A C15 H15B 109.5
C13 C15 H15C 109.5
H15A C15 H15C 109.5
H15B C15 H15C 109.5
O7 C16 N7 123.7(4)
O7 C16 N8 112.5(4)
N7 C16 N8 123.8(4)
O7 C16 Rh1 59.0(2)
N7 C16 Rh1 176.1(4)
N8 C16 Rh1 53.7(2)
O8 C17 N8 122.0(5)
O8 C17 C18 124.5(5)
N8 C17 C18 113.6(5)
C19 C18 C17 119.5(5)
C19 C18 C20 123.0(6)
C17 C18 C20 117.5(5)
C18 C19 N7 124.6(5)
C18 C19 H19 117.7
N7 C19 H19 117.7
C18 C20 H20A 109.5
C18 C20 H20B 109.5
H20A C20 H20B 109.5
C18 C20 H20C 109.5
H20A C20 H20C 109.5
H20B C20 H20C 109.5
C25 C21 C22 108.7(6)
C25 C21 C26 125.4(6)
C22 C21 C26 125.9(6)
C25 C21 Rh1 71.0(3)
C22 C21 Rh1 70.0(3)
C26 C21 Rh1 124.5(5)
C21 C22 C23 107.2(6)
C21 C22 C27 126.5(7)
C23 C22 C27 126.3(7)
C21 C22 Rh1 71.0(3)
C23 C22 Rh1 70.8(4)
C27 C22 Rh1 126.2(4)
C24 C23 C22 107.5(6)
C24 C23 C28 128.7(9)
C22 C23 C28 123.7(9)
C24 C23 Rh1 70.5(4)
C22 C23 Rh1 69.6(3)
C28 C23 Rh1 124.0(5)
C25 C24 C23 107.5(6)
C25 C24 C29 125.0(9)
C23 C24 C29 127.6(9)
C25 C24 Rh1 70.6(4)
C23 C24 Rh1 70.3(4)
C29 C24 Rh1 124.7(5)
C21 C25 C24 109.1(6)
C21 C25 C30 124.7(7)
C24 C25 C30 126.0(7)
C21 C25 Rh1 70.7(3)
C24 C25 Rh1 70.8(3)
C30 C25 Rh1 127.9(5)
C21 C26 H26A 109.5
C21 C26 H26B 109.5
H26A C26 H26B 109.5
C21 C26 H26C 109.5
H26A C26 H26C 109.5
H26B C26 H26C 109.5
C22 C27 H27A 109.5
C22 C27 H27B 109.5
H27A C27 H27B 109.5
C22 C27 H27C 109.5
H27A C27 H27C 109.5
H27B C27 H27C 109.5
C23 C28 H28A 109.5
C23 C28 H28B 109.5
H28A C28 H28B 109.5
C23 C28 H28C 109.5
H28A C28 H28C 109.5
H28B C28 H28C 109.5
C24 C29 H29A 109.5
C24 C29 H29B 109.5
H29A C29 H29B 109.5
C24 C29 H29C 109.5
H29A C29 H29C 109.5
H29B C29 H29C 109.5
C25 C30 H30A 109.5
C25 C30 H30B 109.5
H30A C30 H30B 109.5
C25 C30 H30C 109.5
H30A C30 H30C 109.5
H30B C30 H30C 109.5
C32 C31 C35 105.4(7)
C32 C31 C36 124.8(7)
C35 C31 C36 129.7(8)
C32 C31 Rh2 70.4(3)
C35 C31 Rh2 69.9(4)
C36 C31 Rh2 126.3(5)
C33 C32 C31 108.8(7)
C33 C32 C37 122.0(7)
C31 C32 C37 129.0(7)
C33 C32 Rh2 72.2(4)
C31 C32 Rh2 70.8(3)
C37 C32 Rh2 127.1(5)
C34 C33 C32 111.0(8)
C34 C33 C38 122.2(10)
C32 C33 C38 126.8(10)
C34 C33 Rh2 71.4(5)
C32 C33 Rh2 69.5(4)
C38 C33 Rh2 125.5(6)
C33 C34 C35 104.9(7)
C33 C34 C39 134.8(13)
C35 C34 C39 120.2(13)
C33 C34 Rh2 70.9(5)
C35 C34 Rh2 68.9(4)
C39 C34 Rh2 125.9(6)
C34 C35 C31 109.9(7)
C34 C35 C40 132.8(11)
C31 C35 C40 117.2(11)
C34 C35 Rh2 72.0(4)
C31 C35 Rh2 70.3(4)
C40 C35 Rh2 121.0(6)
C31 C36 H36A 109.5
C31 C36 H36B 109.5
H36A C36 H36B 109.5
C31 C36 H36C 109.5
H36A C36 H36C 109.5
H36B C36 H36C 109.5
C32 C37 H37A 109.5
C32 C37 H37B 109.5
H37A C37 H37B 109.5
C32 C37 H37C 109.5
H37A C37 H37C 109.5
H37B C37 H37C 109.5
C33 C38 H38A 109.5
C33 C38 H38B 109.5
H38A C38 H38B 109.5
C33 C38 H38C 109.5
H38A C38 H38C 109.5
H38B C38 H38C 109.5
C34 C39 H39A 109.5
C34 C39 H39B 109.5
H39A C39 H39B 109.5
C34 C39 H39C 109.5
H39A C39 H39C 109.5
H39B C39 H39C 109.5
C35 C40 H40A 109.5
C35 C40 H40B 109.5
H40A C40 H40B 109.5
C35 C40 H40C 109.5
H40A C40 H40C 109.5
H40B C40 H40C 109.5
C45 C41 C42 109.7(7)
C45 C41 C46 123.2(9)
C42 C41 C46 127.0(9)
C45 C41 Rh3 72.9(3)
C42 C41 Rh3 70.8(4)
C46 C41 Rh3 123.9(5)
C41 C42 C43 106.4(7)
C41 C42 C47 124.7(10)
C43 C42 C47 128.9(10)
C41 C42 Rh3 70.8(4)
C43 C42 Rh3 70.7(4)
C47 C42 Rh3 124.5(6)
C44 C43 C42 109.1(7)
C44 C43 C48 124.7(9)
C42 C43 C48 126.2(9)
C44 C43 Rh3 71.7(4)
C42 C43 Rh3 70.5(4)
C48 C43 Rh3 124.1(6)
C43 C44 C45 106.8(6)
C43 C44 C49 128.7(8)
C45 C44 C49 124.4(8)
C43 C44 Rh3 70.1(4)
C45 C44 Rh3 71.5(3)
C49 C44 Rh3 125.3(5)
C41 C45 C44 107.9(7)
C41 C45 C50 128.1(8)
C44 C45 C50 123.9(7)
C41 C45 Rh3 69.5(4)
C44 C45 Rh3 70.1(3)
C50 C45 Rh3 126.7(5)
C41 C46 H46A 109.5
C41 C46 H46B 109.5
H46A C46 H46B 109.5
C41 C46 H46C 109.5
H46A C46 H46C 109.5
H46B C46 H46C 109.5
C42 C47 H47A 109.5
C42 C47 H47B 109.5
H47A C47 H47B 109.5
C42 C47 H47C 109.5
H47A C47 H47C 109.5
H47B C47 H47C 109.5
C43 C48 H48A 109.5
C43 C48 H48B 109.5
H48A C48 H48B 109.5
C43 C48 H48C 109.5
H48A C48 H48C 109.5
H48B C48 H48C 109.5
C44 C49 H49A 109.5
C44 C49 H49B 109.5
H49A C49 H49B 109.5
C44 C49 H49C 109.5
H49A C49 H49C 109.5
H49B C49 H49C 109.5
C45 C50 H50A 109.5
C45 C50 H50B 109.5
H50A C50 H50B 109.5
C45 C50 H50C 109.5
H50A C50 H50C 109.5
H50B C50 H50C 109.5
C52 C51 C55 106.7(7)
C52 C51 C56 129.5(11)
C55 C51 C56 123.9(11)
C52 C51 Rh4 69.9(4)
C55 C51 Rh4 71.0(4)
C56 C51 Rh4 124.3(6)
C53 C52 C51 107.1(7)
C53 C52 C57 129.8(10)
C51 C52 C57 122.8(10)
C53 C52 Rh4 72.5(4)
C51 C52 Rh4 70.3(4)
C57 C52 Rh4 126.5(6)
C54 C53 C52 110.6(7)
C54 C53 C58 125.6(8)
C52 C53 C58 123.8(8)
C54 C53 Rh4 71.1(4)
C52 C53 Rh4 68.9(4)
C58 C53 Rh4 125.0(5)
C53 C54 C55 108.7(7)
C53 C54 C59 126.3(8)
C55 C54 C59 124.9(7)
C53 C54 Rh4 71.7(4)
C55 C54 Rh4 70.4(4)
C59 C54 Rh4 126.7(5)
C54 C55 C51 106.8(7)
C54 C55 C60 126.7(9)
C51 C55 C60 126.5(10)
C54 C55 Rh4 70.8(3)
C51 C55 Rh4 68.9(4)
C60 C55 Rh4 126.9(5)
C51 C56 H56A 109.5
C51 C56 H56B 109.5
H56A C56 H56B 109.5
C51 C56 H56C 109.5
H56A C56 H56C 109.5
H56B C56 H56C 109.5
C52 C57 H57A 109.5
C52 C57 H57B 109.5
H57A C57 H57B 109.5
C52 C57 H57C 109.5
H57A C57 H57C 109.5
H57B C57 H57C 109.5
C53 C58 H58A 109.5
C53 C58 H58B 109.5
H58A C58 H58B 109.5
C53 C58 H58C 109.5
H58A C58 H58C 109.5
H58B C58 H58C 109.5
C54 C59 H59A 109.5
C54 C59 H59B 109.5
H59A C59 H59B 109.5
C54 C59 H59C 109.5
H59A C59 H59C 109.5
H59B C59 H59C 109.5
C55 C60 H60A 109.5
C55 C60 H60B 109.5
H60A C60 H60B 109.5
C55 C60 H60C 109.5
H60A C60 H60C 109.5
H60B C60 H60C 109.5
C62 C61 H61A 109.5
C62 C61 H61B 109.5
H61A C61 H61B 109.5
C62 C61 H61C 109.5
H61A C61 H61C 109.5
H61B C61 H61C 109.5
C61 C62 O9 148(2)
C61 C62 H62A 99.6
O9 C62 H62A 99.6
C61 C62 H62B 99.6
O9 C62 H62B 99.6
H62A C62 H62B 104.1
O9 C63 C64 124.1(14)
O9 C63 H63A 106.3
C64 C63 H63A 106.3
O9 C63 H63B 106.3
C64 C63 H63B 106.3
H63A C63 H63B 106.4
C63 C64 H64A 109.5
C63 C64 H64B 109.5
H64A C64 H64B 109.5
C63 C64 H64C 109.5
H64A C64 H64C 109.5
H64B C64 H64C 109.5
F1B B1 F3 75.7(18)
F1B B1 F4 142.1(17)
F3 B1 F4 93.9(17)
F1B B1 F2 110.9(17)
F3 B1 F2 110.9(12)
F4 B1 F2 106.8(10)
F1B B1 F1A 66.1(18)
F3 B1 F1A 129.3(15)
F4 B1 F1A 96.3(13)
F2 B1 F1A 113.1(12)

loop_
_geom_bond_atom_site_label_1
_geom_bond_atom_site_label_2
_geom_bond_distance
Rh1 N8 2.072(4)
Rh1 N1 2.107(4)
Rh1 C22 2.129(6)
Rh1 C21 2.143(5)
Rh1 C23 2.146(6)
Rh1 C25 2.147(5)
Rh1 C24 2.149(6)
Rh1 O7 2.198(3)
Rh1 C16 2.565(5)
Rh2 N2 2.095(5)
Rh2 N3 2.102(4)
Rh2 C32 2.128(6)
Rh2 C35 2.128(6)
Rh2 C31 2.133(6)
Rh2 C33 2.163(7)
Rh2 C34 2.169(8)
Rh2 O1 2.215(3)
Rh2 C1 2.586(5)
Rh3 N4 2.101(4)
Rh3 N5 2.110(5)
Rh3 C41 2.132(6)
Rh3 C42 2.132(7)
Rh3 C43 2.135(6)
Rh3 C44 2.156(6)
Rh3 C45 2.174(6)
Rh3 O3 2.215(3)
Rh3 C6 2.592(5)
Rh4 N6 2.079(5)
Rh4 N7 2.098(4)
Rh4 C52 2.111(6)
Rh4 C51 2.117(6)
Rh4 C55 2.146(6)
Rh4 C54 2.151(6)
Rh4 C53 2.159(7)
Rh4 O5 2.225(3)
Rh4 C11 2.576(5)
Na1 F1B 2.184(15)
Na1 O5 2.382(4)
Na1 O3 2.387(4)
Na1 O7 2.397(4)
Na1 O1 2.416(4)
Na1 F1A 2.548(15)
F1A B1 1.352(15)
F1B B1 1.156(17)
F2 B1 1.289(12)
F3 B1 1.217(19)
F4 B1 1.269(14)
O1 C1 1.297(6)
O2 C2 1.242(6)
O3 C6 1.302(6)
O4 C7 1.240(7)
O5 C11 1.299(6)
O6 C12 1.248(7)
O7 C16 1.302(6)
O8 C17 1.231(7)
O9 C62 1.270(14)
O9 C63 1.289(14)
O12 C65 1.355(12)
N1 C1 1.323(6)
N1 C4 1.393(6)
N2 C2 1.353(7)
N2 C1 1.361(6)
N3 C6 1.323(7)
N3 C9 1.366(7)
N4 C6 1.346(7)
N4 C7 1.372(7)
N5 C11 1.333(7)
N5 C14 1.365(7)
N6 C11 1.346(6)
N6 C12 1.351(8)
N7 C16 1.329(6)
N7 C19 1.381(7)
N8 C16 1.359(6)
N8 C17 1.373(7)
C2 C3 1.444(8)
C3 C4 1.371(7)
C3 C5 1.502(8)
C4 H4 0.9400
C5 H5A 0.9700
C5 H5B 0.9700
C5 H5C 0.9700
C7 C8 1.439(8)
C8 C9 1.361(9)
C8 C10 1.505(8)
C9 H9 0.9400
C10 H10A 0.9700
C10 H10B 0.9700
C10 H10C 0.9700
C12 C13 1.437(10)
C13 C14 1.369(9)
C13 C15 1.491(9)
C14 H14 0.9400
C15 H15A 0.9700
C15 H15B 0.9700
C15 H15C 0.9700
C17 C18 1.459(8)
C18 C19 1.351(8)
C18 C20 1.522(8)
C19 H19 0.9400
C20 H20A 0.9700
C20 H20B 0.9700
C20 H20C 0.9700
C21 C25 1.408(9)
C21 C22 1.426(9)
C21 C26 1.502(10)
C22 C23 1.449(11)
C22 C27 1.497(10)
C23 C24 1.439(11)
C23 C28 1.493(10)
C24 C25 1.420(10)
C24 C29 1.487(11)
C25 C30 1.515(9)
C26 H26A 0.9700
C26 H26B 0.9700
C26 H26C 0.9700
C27 H27A 0.9700
C27 H27B 0.9700
C27 H27C 0.9700
C28 H28A 0.9700
C28 H28B 0.9700
C28 H28C 0.9700
C29 H29A 0.9700
C29 H29B 0.9700
C29 H29C 0.9700
C30 H30A 0.9700
C30 H30B 0.9700
C30 H30C 0.9700
C31 C32 1.414(9)
C31 C35 1.448(11)
C31 C36 1.515(12)
C32 C33 1.406(10)
C32 C37 1.472(9)
C33 C34 1.400(13)
C33 C38 1.486(14)
C34 C35 1.440(13)
C34 C39 1.499(13)
C35 C40 1.574(13)
C36 H36A 0.9700
C36 H36B 0.9700
C36 H36C 0.9700
C37 H37A 0.9700
C37 H37B 0.9700
C37 H37C 0.9700
C38 H38A 0.9700
C38 H38B 0.9700
C38 H38C 0.9700
C39 H39A 0.9700
C39 H39B 0.9700
C39 H39C 0.9700
C40 H40A 0.9700
C40 H40B 0.9700
C40 H40C 0.9700
C41 C45 1.388(10)
C41 C42 1.403(12)
C41 C46 1.537(11)
C42 C43 1.420(12)
C42 C47 1.478(12)
C43 C44 1.406(10)
C43 C48 1.483(11)
C44 C45 1.427(9)
C44 C49 1.496(10)
C45 C50 1.484(11)
C46 H46A 0.9700
C46 H46B 0.9700
C46 H46C 0.9700
C47 H47A 0.9700
C47 H47B 0.9700
C47 H47C 0.9700
C48 H48A 0.9700
C48 H48B 0.9700
C48 H48C 0.9700
C49 H49A 0.9700
C49 H49B 0.9700
C49 H49C 0.9700
C50 H50A 0.9700
C50 H50B 0.9700
C50 H50C 0.9700
C51 C52 1.440(12)
C51 C55 1.461(12)
C51 C56 1.490(13)
C52 C53 1.410(11)
C52 C57 1.472(11)
C53 C54 1.373(9)
C53 C58 1.522(11)
C54 C55 1.428(11)
C54 C59 1.512(11)
C55 C60 1.501(11)
C56 H56A 0.9700
C56 H56B 0.9700
C56 H56C 0.9700
C57 H57A 0.9700
C57 H57B 0.9700
C57 H57C 0.9700
C58 H58A 0.9700
C58 H58B 0.9700
C58 H58C 0.9700
C59 H59A 0.9700
C59 H59B 0.9700
C59 H59C 0.9700
C60 H60A 0.9700
C60 H60B 0.9700
C60 H60C 0.9700
C61 C62 1.194(15)
C61 H61A 0.9700
C61 H61B 0.9700
C61 H61C 0.9700
C62 H62A 0.9800
C62 H62B 0.9800
C63 C64 1.292(14)
C63 H63A 0.9800
C63 H63B 0.9800
C64 H64A 0.9700
C64 H64B 0.9700
C64 H64C 0.9700

loop_
_geom_torsion_atom_site_label_1
_geom_torsion_atom_site_label_2
_geom_torsion_atom_site_label_3
_geom_torsion_atom_site_label_4
_geom_torsion
Rh2 O1 C1 N1 -179.3(4)
Na1 O1 C1 N1 -48.7(6)
Rh2 O1 C1 N2 1.4(4)
Na1 O1 C1 N2 132.0(4)
Na1 O1 C1 Rh2 130.6(3)
C4 N1 C1 O1 177.3(4)
Rh1 N1 C1 O1 -23.1(7)
C4 N1 C1 N2 -3.4(7)
Rh1 N1 C1 N2 156.1(4)
C2 N2 C1 O1 179.8(4)
Rh2 N2 C1 O1 -1.5(4)
C2 N2 C1 N1 0.5(8)
Rh2 N2 C1 N1 179.2(4)
C2 N2 C1 Rh2 -178.7(6)
C1 N2 C2 O2 -178.2(5)
Rh2 N2 C2 O2 3.9(10)
C1 N2 C2 C3 2.8(7)
Rh2 N2 C2 C3 -175.1(4)
O2 C2 C3 C4 178.1(5)
N2 C2 C3 C4 -2.9(8)
O2 C2 C3 C5 -1.5(9)
N2 C2 C3 C5 177.5(6)
C2 C3 C4 N1 0.1(8)
C5 C3 C4 N1 179.6(6)
C1 N1 C4 C3 3.1(7)
Rh1 N1 C4 C3 -158.1(4)
Rh3 O3 C6 N3 -178.5(5)
Na1 O3 C6 N3 -50.9(7)
Rh3 O3 C6 N4 2.2(4)
Na1 O3 C6 N4 129.9(4)
Na1 O3 C6 Rh3 127.6(4)
C9 N3 C6 O3 174.4(5)
Rh2 N3 C6 O3 -26.0(7)
C9 N3 C6 N4 -6.5(8)
Rh2 N3 C6 N4 153.2(4)
C7 N4 C6 O3 -175.6(5)
Rh3 N4 C6 O3 -2.4(4)
C7 N4 C6 N3 5.2(8)
Rh3 N4 C6 N3 178.4(4)
C7 N4 C6 Rh3 -173.2(6)
C6 N4 C7 O4 -179.6(6)
Rh3 N4 C7 O4 11.6(10)
C6 N4 C7 C8 0.2(8)
Rh3 N4 C7 C8 -168.6(4)
O4 C7 C8 C9 176.1(6)
N4 C7 C8 C9 -3.7(9)
O4 C7 C8 C10 -3.3(10)
N4 C7 C8 C10 176.9(6)
C7 C8 C9 N3 2.4(9)
C10 C8 C9 N3 -178.3(6)
C6 N3 C9 C8 2.6(8)
Rh2 N3 C9 C8 -158.0(5)
Rh4 O5 C11 N5 179.5(5)
Na1 O5 C11 N5 -54.4(6)
Rh4 O5 C11 N6 0.1(4)
Na1 O5 C11 N6 126.2(4)
Na1 O5 C11 Rh4 126.1(3)
C14 N5 C11 O5 179.9(5)
Rh3 N5 C11 O5 -17.2(7)
C14 N5 C11 N6 -0.7(7)
Rh3 N5 C11 N6 162.1(4)
C12 N6 C11 O5 -176.7(4)
Rh4 N6 C11 O5 -0.1(4)
C12 N6 C11 N5 3.8(8)
Rh4 N6 C11 N5 -179.5(4)
C12 N6 C11 Rh4 -176.6(6)
C11 N6 C12 O6 174.0(5)
Rh4 N6 C12 O6 -0.6(10)
C11 N6 C12 C13 -5.2(8)
Rh4 N6 C12 C13 -179.8(4)
O6 C12 C13 C14 -175.4(6)
N6 C12 C13 C14 3.8(8)
O6 C12 C13 C15 2.4(9)
N6 C12 C13 C15 -178.3(6)
C11 N5 C14 C13 -0.5(8)
Rh3 N5 C14 C13 -164.1(5)
C12 C13 C14 N5 -1.1(9)
C15 C13 C14 N5 -178.9(6)
Rh1 O7 C16 N7 -176.7(4)
Na1 O7 C16 N7 -50.8(6)
Rh1 O7 C16 N8 4.0(4)
Na1 O7 C16 N8 129.9(4)
Na1 O7 C16 Rh1 125.9(3)
C19 N7 C16 O7 176.2(4)
Rh4 N7 C16 O7 -25.0(6)
C19 N7 C16 N8 -4.6(7)
Rh4 N7 C16 N8 154.2(4)
C17 N8 C16 O7 -174.4(4)
Rh1 N8 C16 O7 -4.3(4)
C17 N8 C16 N7 6.4(7)
Rh1 N8 C16 N7 176.5(4)
C17 N8 C16 Rh1 -170.1(5)
C16 N8 C17 O8 176.0(5)
Rh1 N8 C17 O8 11.8(9)
C16 N8 C17 C18 -4.0(7)
Rh1 N8 C17 C18 -168.2(4)
O8 C17 C18 C19 -179.1(6)
N8 C17 C18 C19 0.9(8)
O8 C17 C18 C20 0.4(9)
N8 C17 C18 C20 -179.6(5)
C17 C18 C19 N7 0.4(9)
C20 C18 C19 N7 -179.2(6)
C16 N7 C19 C18 1.4(8)
Rh4 N7 C19 C18 -158.0(5)
C25 C21 C22 C23 1.2(6)
C26 C21 C22 C23 -179.3(6)
Rh1 C21 C22 C23 62.0(4)
C25 C21 C22 C27 177.8(6)
C26 C21 C22 C27 -2.7(10)
Rh1 C21 C22 C27 -121.5(6)
C25 C21 C22 Rh1 -60.7(4)
C26 C21 C22 Rh1 118.8(6)
C21 C22 C23 C24 -1.5(6)
C27 C22 C23 C24 -178.1(6)
Rh1 C22 C23 C24 60.6(4)
C21 C22 C23 C28 180.0(6)
C27 C22 C23 C28 3.4(10)
Rh1 C22 C23 C28 -117.9(6)
C21 C22 C23 Rh1 -62.1(4)
C27 C22 C23 Rh1 121.3(6)
C22 C23 C24 C25 1.2(7)
C28 C23 C24 C25 179.6(6)
Rh1 C23 C24 C25 61.2(4)
C22 C23 C24 C29 -179.2(7)
C28 C23 C24 C29 -0.8(11)
Rh1 C23 C24 C29 -119.2(7)
C22 C23 C24 Rh1 -60.0(4)
C28 C23 C24 Rh1 118.4(7)
C22 C21 C25 C24 -0.5(7)
C26 C21 C25 C24 -180.0(6)
Rh1 C21 C25 C24 -60.6(4)
C22 C21 C25 C30 -176.6(6)
C26 C21 C25 C30 3.9(10)
Rh1 C21 C25 C30 123.3(6)
C22 C21 C25 Rh1 60.1(4)
C26 C21 C25 Rh1 -119.4(6)
C23 C24 C25 C21 -0.5(7)
C29 C24 C25 C21 179.9(6)
Rh1 C24 C25 C21 60.5(4)
C23 C24 C25 C30 175.6(6)
C29 C24 C25 C30 -4.0(11)
Rh1 C24 C25 C30 -123.4(7)
C23 C24 C25 Rh1 -61.0(4)
C29 C24 C25 Rh1 119.4(7)
C35 C31 C32 C33 1.0(7)
C36 C31 C32 C33 -176.1(6)
Rh2 C31 C32 C33 62.6(5)
C35 C31 C32 C37 175.7(7)
C36 C31 C32 C37 -1.4(11)
Rh2 C31 C32 C37 -122.7(7)
C35 C31 C32 Rh2 -61.6(4)
C36 C31 C32 Rh2 121.3(7)
C31 C32 C33 C34 -2.3(8)
C37 C32 C33 C34 -177.4(7)
Rh2 C32 C33 C34 59.5(5)
C31 C32 C33 C38 178.6(7)
C37 C32 C33 C38 3.4(12)
Rh2 C32 C33 C38 -119.7(8)
C31 C32 C33 Rh2 -61.7(4)
C37 C32 C33 Rh2 123.1(7)
C32 C33 C34 C35 2.5(8)
C38 C33 C34 C35 -178.3(7)
Rh2 C33 C34 C35 60.9(5)
C32 C33 C34 C39 179.6(9)
C38 C33 C34 C39 -1.2(14)
Rh2 C33 C34 C39 -122.0(10)
C32 C33 C34 Rh2 -58.4(5)
C38 C33 C34 Rh2 120.8(8)
C33 C34 C35 C31 -1.9(8)
C39 C34 C35 C31 -179.5(7)
Rh2 C34 C35 C31 60.4(5)
C33 C34 C35 C40 -178.2(8)
C39 C34 C35 C40 4.2(13)
Rh2 C34 C35 C40 -115.9(8)
C33 C34 C35 Rh2 -62.3(5)
C39 C34 C35 Rh2 120.1(7)
C32 C31 C35 C34 0.6(7)
C36 C31 C35 C34 177.5(7)
Rh2 C31 C35 C34 -61.4(5)
C32 C31 C35 C40 177.5(6)
C36 C31 C35 C40 -5.5(10)
Rh2 C31 C35 C40 115.6(6)
C32 C31 C35 Rh2 61.9(4)
C36 C31 C35 Rh2 -121.1(7)
C45 C41 C42 C43 -0.8(8)
C46 C41 C42 C43 -179.5(6)
Rh3 C41 C42 C43 62.1(5)
C45 C41 C42 C47 177.9(7)
C46 C41 C42 C47 -0.7(12)
Rh3 C41 C42 C47 -119.2(8)
C45 C41 C42 Rh3 -62.9(4)
C46 C41 C42 Rh3 118.5(7)
C41 C42 C43 C44 -0.5(8)
C47 C42 C43 C44 -179.2(8)
Rh3 C42 C43 C44 61.6(5)
C41 C42 C43 C48 179.4(7)
C47 C42 C43 C48 0.7(13)
Rh3 C42 C43 C48 -118.5(8)
C41 C42 C43 Rh3 -62.1(5)
C47 C42 C43 Rh3 119.2(9)
C42 C43 C44 C45 1.6(7)
C48 C43 C44 C45 -178.3(7)
Rh3 C43 C44 C45 62.5(4)
C42 C43 C44 C49 179.3(6)
C48 C43 C44 C49 -0.6(11)
Rh3 C43 C44 C49 -119.9(7)
C42 C43 C44 Rh3 -60.8(5)
C48 C43 C44 Rh3 119.3(8)
C42 C41 C45 C44 1.8(7)
C46 C41 C45 C44 -179.5(6)
Rh3 C41 C45 C44 -59.8(4)
C42 C41 C45 C50 -177.2(6)
C46 C41 C45 C50 1.6(10)
Rh3 C41 C45 C50 121.2(7)
C42 C41 C45 Rh3 61.6(5)
C46 C41 C45 Rh3 -119.7(6)
C43 C44 C45 C41 -2.1(7)
C49 C44 C45 C41 -179.9(6)
Rh3 C44 C45 C41 59.4(4)
C43 C44 C45 C50 176.9(6)
C49 C44 C45 C50 -0.9(9)
Rh3 C44 C45 C50 -121.5(6)
C43 C44 C45 Rh3 -61.5(4)
C49 C44 C45 Rh3 120.7(6)
C55 C51 C52 C53 1.8(7)
C56 C51 C52 C53 -178.0(8)
Rh4 C51 C52 C53 63.6(5)
C55 C51 C52 C57 176.7(7)
C56 C51 C52 C57 -3.1(12)
Rh4 C51 C52 C57 -121.4(7)
C55 C51 C52 Rh4 -61.9(5)
C56 C51 C52 Rh4 118.4(9)
C51 C52 C53 C54 -3.1(8)
C57 C52 C53 C54 -177.6(7)
Rh4 C52 C53 C54 59.0(5)
C51 C52 C53 C58 179.0(6)
C57 C52 C53 C58 4.6(12)
Rh4 C52 C53 C58 -118.8(7)
C51 C52 C53 Rh4 -62.2(5)
C57 C52 C53 Rh4 123.4(8)
C52 C53 C54 C55 3.2(7)
C58 C53 C54 C55 -179.0(6)
Rh4 C53 C54 C55 61.0(4)
C52 C53 C54 C59 179.7(6)
C58 C53 C54 C59 -2.5(11)
Rh4 C53 C54 C59 -122.6(7)
C52 C53 C54 Rh4 -57.7(5)
C58 C53 C54 Rh4 120.1(7)
C53 C54 C55 C51 -2.0(7)
C59 C54 C55 C51 -178.5(6)
Rh4 C54 C55 C51 59.8(4)
C53 C54 C55 C60 176.0(7)
C59 C54 C55 C60 -0.5(11)
Rh4 C54 C55 C60 -122.2(7)
C53 C54 C55 Rh4 -61.8(4)
C59 C54 C55 Rh4 121.7(6)
C52 C51 C55 C54 0.1(7)
C56 C51 C55 C54 179.9(7)
Rh4 C51 C55 C54 -61.0(4)
C52 C51 C55 C60 -177.9(7)
C56 C51 C55 C60 1.9(12)
Rh4 C51 C55 C60 121.0(7)
C52 C51 C55 Rh4 61.1(5)
C56 C51 C55 Rh4 -119.1(8)
C63 O9 C62 C61 -59(6)
C62 O9 C63 C64 -173(2)
Na1 F1B B1 F3 -114(3)
Na1 F1B B1 F4 -36(5)
Na1 F1B B1 F2 139(2)
Na1 F1A B1 F3 30(3)
Na1 F1A B1 F4 130.5(10)
Na1 F1A B1 F2 -118.1(10)
